data_4075927
loop_
_publ_author_name
'Yao, Yingming'
'Ma, Mengtao'
'Xu, Xiaoping'
'Zhang, Yong'
'Shen, Qi'
'Wong, Wing-Tak'

_publ_section_title
;
 Synthesis, Reactivity, and Characterization of Amine Bis(phenolate)
 Lanthanide Complexes and Their Application in the Polymerization
 of\e-Caprolactone
;
_journal_issue 16
_journal_name_full Organometallics
_journal_page_first 4014
_journal_paper_doi 10.1021/om050296n
_journal_volume 24
_journal_year 2005
_chemical_formula_moiety 'C39 H65 N2 O3 Yb'
_chemical_formula_sum 'C39 H65 N2 O3 Yb'
_chemical_formula_weight 782.97
_chemical_name_systematic
; 
 ? 
;
_space_group_IT_number 15
_symmetry_cell_setting monoclinic
_symmetry_Int_Tables_number 15
_symmetry_space_group_name_Hall '-C 2yc'
_symmetry_space_group_name_H-M 'C 1 2/c 1'
_atom_sites_solution_hydrogens geom
_atom_sites_solution_primary direct
_atom_sites_solution_secondary difmap
_audit_creation_method SHELXL-97
_cell_angle_alpha 90.00
_cell_angle_beta 130.3260(10)
_cell_angle_gamma 90.00
_cell_formula_units_Z 16
_cell_length_a 48.357(5)
_cell_length_b 11.9624(9)
_cell_length_c 36.189(4)
_cell_measurement_reflns_used 33172
_cell_measurement_temperature 193(2)
_cell_measurement_theta_max 27.5
_cell_measurement_theta_min 3.0
_cell_volume 15960(3)
_computing_cell_refinement CrystalClear
_computing_data_collection CrystalClear
_computing_data_reduction CrystalStructure
_computing_structure_refinement 'SHELXL-97 (Sheldrick, 1997)'
_computing_structure_solution 'SHELXS-97 (Sheldrick, 1990)'
_diffrn_ambient_temperature 193(2)
_diffrn_detector_area_resol_mean 7.31
_diffrn_measured_fraction_theta_full 0.994
_diffrn_measured_fraction_theta_max 0.994
_diffrn_measurement_device_type 'Rigaku Mercury'
_diffrn_measurement_method \w
_diffrn_radiation_monochromator graphite
_diffrn_radiation_source 'fine-focus sealed tube'
_diffrn_radiation_type MoK\a
_diffrn_radiation_wavelength 0.71070
_diffrn_reflns_av_R_equivalents 0.0394
_diffrn_reflns_av_sigmaI/netI 0.0393
_diffrn_reflns_limit_h_max 62
_diffrn_reflns_limit_h_min -52
_diffrn_reflns_limit_k_max 15
_diffrn_reflns_limit_k_min -15
_diffrn_reflns_limit_l_max 39
_diffrn_reflns_limit_l_min -46
_diffrn_reflns_number 85385
_diffrn_reflns_theta_full 27.48
_diffrn_reflns_theta_max 27.48
_diffrn_reflns_theta_min 3.11
_exptl_absorpt_coefficient_mu 2.379
_exptl_absorpt_correction_T_max 0.6477
_exptl_absorpt_correction_T_min 0.3545
_exptl_absorpt_correction_type multi-scan
_exptl_absorpt_process_details 'Jacobson, R. (1998) Private communication'
_exptl_crystal_colour yellow
_exptl_crystal_density_diffrn 1.303
_exptl_crystal_density_method 'not measured'
_exptl_crystal_description block
_exptl_crystal_F_000 6512
_exptl_crystal_size_max 0.55
_exptl_crystal_size_mid 0.30
_exptl_crystal_size_min 0.20
_refine_diff_density_max 1.507
_refine_diff_density_min -0.877
_refine_diff_density_rms 0.092
_refine_ls_extinction_method none
_refine_ls_goodness_of_fit_ref 1.162
_refine_ls_hydrogen_treatment mixed
_refine_ls_matrix_type full
_refine_ls_number_parameters 842
_refine_ls_number_reflns 18195
_refine_ls_number_restraints 2
_refine_ls_restrained_S_all 1.168
_refine_ls_R_factor_all 0.0443
_refine_ls_R_factor_gt 0.0375
_refine_ls_shift/su_max 0.003
_refine_ls_shift/su_mean 0.000
_refine_ls_structure_factor_coef Fsqd
_refine_ls_weighting_details 'calc w=1/[\s^2^(Fo^2^)+(0.0286P)^2^+41.2420P] where P=(Fo^2^+2Fc^2^)/3'
_refine_ls_weighting_scheme calc
_refine_ls_wR_factor_gt 0.0808
_refine_ls_wR_factor_ref 0.0837
_reflns_number_gt 16288
_reflns_number_total 18195
_reflns_threshold_expression >2sigma(I)
_cod_data_source_file om050296nsi20050418_091512.cif
_cod_data_source_block complex3
_cod_original_cell_volume 15959(3)
_cod_original_sg_symbol_Hall '-c 2yc'
_cod_original_sg_symbol_H-M 'c 2/c'
_cod_database_code 4075927

loop_
_symmetry_equiv_pos_as_xyz
'x, y, z'
'-x, y, -z+1/2'
'x+1/2, y+1/2, z'
'-x+1/2, y+1/2, -z+1/2'
'-x, -y, -z'
'x, -y, z-1/2'
'-x+1/2, -y+1/2, -z'
'x+1/2, -y+1/2, z-1/2'

loop_
_atom_site_label
_atom_site_type_symbol
_atom_site_fract_x
_atom_site_fract_y
_atom_site_fract_z
_atom_site_U_iso_or_equiv
_atom_site_adp_type
_atom_site_occupancy
_atom_site_symmetry_multiplicity
_atom_site_calc_flag
_atom_site_refinement_flags
Yb1 Yb 0.894336(4) 0.293082(12) 0.753463(5) 0.02375(4) Uani 1 1 d .
Yb2 Yb 0.855427(4) 0.410416(11) 0.498488(5) 0.02339(4) Uani 1 1 d .
O1 O 0.87784(7) 0.1379(2) 0.76188(9) 0.0297(5) Uani 1 1 d .
O2 O 0.88885(7) 0.4347(2) 0.71346(9) 0.0294(5) Uani 1 1 d .
O3 O 0.89984(9) 0.1968(2) 0.70269(11) 0.0435(7) Uani 1 1 d .
O4 O 0.85863(7) 0.2651(2) 0.53512(10) 0.0303(6) Uani 1 1 d .
O5 O 0.87395(6) 0.5673(2) 0.49450(9) 0.0280(5) Uani 1 1 d .
O6 O 0.84471(8) 0.5024(2) 0.54491(10) 0.0346(6) Uani 1 1 d .
N1 N 0.82725(7) 0.3274(2) 0.70199(10) 0.0236(6) Uani 1 1 d .
N2 N 0.88220(9) 0.4105(3) 0.80000(11) 0.0343(7) Uani 1 1 d D
N3 N 0.92237(8) 0.3739(2) 0.55127(11) 0.0253(6) Uani 1 1 d .
N4 N 0.86848(9) 0.2977(3) 0.45160(12) 0.0359(7) Uani 1 1 d .
C1 C 0.85083(10) 0.0988(3) 0.75933(13) 0.0255(7) Uani 1 1 d .
C2 C 0.85619(10) 0.0178(3) 0.79219(13) 0.0274(7) Uani 1 1 d .
C3 C 0.82637(10) -0.0101(3) 0.78811(13) 0.0297(8) Uani 1 1 d .
H3 H 0.8300 -0.0623 0.8107 0.036 Uiso 1 1 calc R
C4 C 0.79167(10) 0.0328(3) 0.75339(14) 0.0294(8) Uani 1 1 d .
C5 C 0.78686(10) 0.1072(3) 0.72034(13) 0.0296(8) Uani 1 1 d .
H5 H 0.7633 0.1364 0.6954 0.036 Uiso 1 1 calc R
C6 C 0.81540(10) 0.1402(3) 0.72251(13) 0.0274(7) Uani 1 1 d .
C7 C 0.86679(10) 0.5237(3) 0.69291(13) 0.0268(7) Uani 1 1 d .
C8 C 0.87971(10) 0.6332(3) 0.69671(13) 0.0275(7) Uani 1 1 d .
C9 C 0.85476(10) 0.7213(3) 0.67869(13) 0.0283(7) Uani 1 1 d .
H9 H 0.8633 0.7953 0.6823 0.034 Uiso 1 1 calc R
C10 C 0.81825(10) 0.7073(3) 0.65593(13) 0.0283(7) Uani 1 1 d .
C11 C 0.80588(10) 0.5978(3) 0.64914(13) 0.0295(8) Uani 1 1 d .
H11 H 0.7808 0.5848 0.6320 0.035 Uiso 1 1 calc R
C12 C 0.82943(10) 0.5070(3) 0.66690(12) 0.0265(7) Uani 1 1 d .
C13 C 0.80873(10) 0.2155(3) 0.68449(13) 0.0298(8) Uani 1 1 d .
H13A H 0.7823 0.2281 0.6595 0.036 Uiso 1 1 calc R
H13B H 0.8167 0.1765 0.6687 0.036 Uiso 1 1 calc R
C14 C 0.81529(10) 0.3893(3) 0.65803(13) 0.0293(8) Uani 1 1 d .
H14A H 0.7884 0.3918 0.6346 0.035 Uiso 1 1 calc R
H14B H 0.8231 0.3466 0.6427 0.035 Uiso 1 1 calc R
C15 C 0.81722(10) 0.3879(3) 0.72734(14) 0.0313(8) Uani 1 1 d .
H15A H 0.8123 0.3331 0.7429 0.038 Uiso 1 1 calc R
H15B H 0.7947 0.4308 0.7034 0.038 Uiso 1 1 calc R
C16 C 0.84697(13) 0.4676(4) 0.76574(17) 0.0469(11) Uani 1 1 d .
H16A H 0.8493 0.5292 0.7497 0.056 Uiso 1 1 calc R
H16B H 0.8401 0.5007 0.7838 0.056 Uiso 1 1 calc R
C17 C 0.88335(18) 0.3392(5) 0.8335(2) 0.0686(16) Uani 1 1 d D
H17A H 0.8786 0.3841 0.8515 0.103 Uiso 1 1 calc R
H17B H 0.9074 0.3046 0.8562 0.103 Uiso 1 1 calc R
H17C H 0.8649 0.2807 0.8153 0.103 Uiso 1 1 calc R
C18 C 0.90978(17) 0.4999(5) 0.8286(2) 0.0728(17) Uani 1 1 d .
H18A H 0.9050 0.5405 0.8476 0.109 Uiso 1 1 calc R
H18B H 0.9085 0.5518 0.8066 0.109 Uiso 1 1 calc R
H18C H 0.9340 0.4663 0.8506 0.109 Uiso 1 1 calc R
C19 C 0.89320(11) -0.0398(3) 0.82948(14) 0.0331(8) Uani 1 1 d .
C20 C 0.89223(13) -0.1267(4) 0.85954(17) 0.0508(12) Uani 1 1 d .
H20A H 0.8737 -0.1829 0.8380 0.076 Uiso 1 1 calc R
H20B H 0.8864 -0.0898 0.8780 0.076 Uiso 1 1 calc R
H20C H 0.9160 -0.1630 0.8820 0.076 Uiso 1 1 calc R
C21 C 0.92277(11) 0.0468(4) 0.86512(15) 0.0432(10) Uani 1 1 d .
H21A H 0.9460 0.0085 0.8888 0.065 Uiso 1 1 calc R
H21B H 0.9159 0.0855 0.8820 0.065 Uiso 1 1 calc R
H21C H 0.9251 0.1014 0.8471 0.065 Uiso 1 1 calc R
C22 C 0.90379(13) -0.1005(4) 0.80302(18) 0.0476(11) Uani 1 1 d .
H22A H 0.9277 -0.1349 0.8268 0.071 Uiso 1 1 calc R
H22B H 0.9046 -0.0469 0.7833 0.071 Uiso 1 1 calc R
H22C H 0.8858 -0.1586 0.7820 0.071 Uiso 1 1 calc R
C23 C 0.76035(11) -0.0024(3) 0.75199(15) 0.0359(9) Uani 1 1 d .
C24 C 0.76722(14) 0.0434(5) 0.7962(2) 0.0633(15) Uani 1 1 d .
H24A H 0.7881 0.0052 0.8252 0.095 Uiso 1 1 calc R
H24B H 0.7458 0.0310 0.7931 0.095 Uiso 1 1 calc R
H24C H 0.7722 0.1237 0.7989 0.095 Uiso 1 1 calc R
C25 C 0.75726(14) -0.1303(4) 0.7501(2) 0.0570(13) Uani 1 1 d .
H25A H 0.7791 -0.1621 0.7803 0.085 Uiso 1 1 calc R
H25B H 0.7548 -0.1584 0.7226 0.085 Uiso 1 1 calc R
H25C H 0.7359 -0.1520 0.7460 0.085 Uiso 1 1 calc R
C26 C 0.72341(12) 0.0424(4) 0.70631(19) 0.0566(13) Uani 1 1 d .
H26A H 0.7041 0.0153 0.7058 0.085 Uiso 1 1 calc R
H26B H 0.7190 0.0160 0.6773 0.085 Uiso 1 1 calc R
H26C H 0.7237 0.1243 0.7068 0.085 Uiso 1 1 calc R
C27 C 0.91879(11) 0.6541(3) 0.71780(15) 0.0351(9) Uani 1 1 d .
C28 C 0.92568(12) 0.7775(3) 0.71423(17) 0.0416(10) Uani 1 1 d .
H28A H 0.9230 0.8231 0.7342 0.062 Uiso 1 1 calc R
H28B H 0.9081 0.8020 0.6804 0.062 Uiso 1 1 calc R
H28C H 0.9503 0.7860 0.7258 0.062 Uiso 1 1 calc R
C29 C 0.92621(13) 0.5855(4) 0.68887(19) 0.0485(11) Uani 1 1 d .
H29A H 0.9506 0.6027 0.7007 0.073 Uiso 1 1 calc R
H29B H 0.9082 0.6047 0.6544 0.073 Uiso 1 1 calc R
H29C H 0.9246 0.5056 0.6931 0.073 Uiso 1 1 calc R
C30 C 0.94628(11) 0.6221(4) 0.77167(16) 0.0487(11) Uani 1 1 d .
H30A H 0.9415 0.6661 0.7899 0.073 Uiso 1 1 calc R
H30B H 0.9709 0.6375 0.7841 0.073 Uiso 1 1 calc R
H30C H 0.9439 0.5424 0.7753 0.073 Uiso 1 1 calc R
C31 C 0.79190(11) 0.8055(3) 0.63819(14) 0.0338(8) Uani 1 1 d .
C32 C 0.77976(16) 0.8105(4) 0.6678(2) 0.0613(14) Uani 1 1 d .
H32A H 0.7618 0.8703 0.6553 0.092 Uiso 1 1 calc R
H32B H 0.8008 0.8257 0.7018 0.092 Uiso 1 1 calc R
H32C H 0.7689 0.7389 0.6654 0.092 Uiso 1 1 calc R
C33 C 0.75888(14) 0.7906(4) 0.58493(17) 0.0602(14) Uani 1 1 d .
H33A H 0.7665 0.7907 0.5656 0.090 Uiso 1 1 calc R
H33B H 0.7418 0.8521 0.5744 0.090 Uiso 1 1 calc R
H33C H 0.7470 0.7194 0.5805 0.090 Uiso 1 1 calc R
C34 C 0.80928(14) 0.9183(4) 0.6437(2) 0.0569(13) Uani 1 1 d .
H34A H 0.8181 0.9166 0.6258 0.085 Uiso 1 1 calc R
H34B H 0.8296 0.9326 0.6781 0.085 Uiso 1 1 calc R
H34C H 0.7912 0.9778 0.6307 0.085 Uiso 1 1 calc R
C35 C 0.95902(10) 0.2892(3) 0.82364(14) 0.0350(9) Uani 1 1 d .
H35A H 0.9624 0.2839 0.8533 0.052 Uiso 1 1 calc R
H35B H 0.9705 0.3578 0.8244 0.052 Uiso 1 1 calc R
H35C H 0.9702 0.2243 0.8214 0.052 Uiso 1 1 calc R
C36 C 0.91396(19) 0.2487(4) 0.6814(2) 0.0711(18) Uani 1 1 d .
H36A H 0.9173 0.3302 0.6877 0.085 Uiso 1 1 calc R
H36B H 0.8976 0.2357 0.6460 0.085 Uiso 1 1 calc R
C37 C 0.94957(16) 0.1909(6) 0.7068(2) 0.0773(19) Uani 1 1 d .
H37A H 0.9682 0.2196 0.7401 0.093 Uiso 1 1 calc R
H37B H 0.9584 0.1986 0.6887 0.093 Uiso 1 1 calc R
C38 C 0.93937(19) 0.0709(5) 0.7068(3) 0.084(2) Uani 1 1 d D
H38A H 0.9293 0.0329 0.6761 0.100 Uiso 1 1 calc R
H38B H 0.9607 0.0284 0.7342 0.100 Uiso 1 1 calc R
C39 C 0.91148(16) 0.0812(4) 0.7123(2) 0.0584(14) Uani 1 1 d D
H39A H 0.8907 0.0314 0.6890 0.070 Uiso 1 1 calc R
H39B H 0.9219 0.0602 0.7455 0.070 Uiso 1 1 calc R
C40 C 0.86728(10) 0.0671(3) 0.55314(13) 0.0265(7) Uani 1 1 d .
C41 C 0.88042(9) 0.1761(3) 0.55677(13) 0.0260(7) Uani 1 1 d .
C42 C 0.89253(10) -0.0210(3) 0.57343(13) 0.0283(7) Uani 1 1 d .
H42 H 0.8839 -0.0946 0.5705 0.034 Uiso 1 1 calc R
C43 C 0.92908(10) -0.0075(3) 0.59734(13) 0.0262(7) Uani 1 1 d .
C44 C 0.94138(10) 0.1017(3) 0.60317(13) 0.0272(7) Uani 1 1 d .
H44 H 0.9665 0.1145 0.6207 0.033 Uiso 1 1 calc R
C45 C 0.91788(9) 0.1918(3) 0.58395(13) 0.0253(7) Uani 1 1 d .
C46 C 0.90152(9) 0.6079(3) 0.49868(12) 0.0236(7) Uani 1 1 d .
C47 C 0.89706(9) 0.6940(3) 0.46806(12) 0.0248(7) Uani 1 1 d .
C48 C 0.92744(10) 0.7236(3) 0.47338(13) 0.0267(7) Uani 1 1 d .
H48 H 0.9244 0.7797 0.4525 0.032 Uiso 1 1 calc R
C49 C 0.96178(9) 0.6769(3) 0.50709(13) 0.0254(7) Uani 1 1 d .
C50 C 0.96563(9) 0.5969(3) 0.53800(13) 0.0268(7) Uani 1 1 d .
H50 H 0.9888 0.5645 0.5622 0.032 Uiso 1 1 calc R
C51 C 0.93654(9) 0.5629(3) 0.53457(12) 0.0253(7) Uani 1 1 d .
C52 C 0.93264(10) 0.3090(3) 0.59408(13) 0.0264(7) Uani 1 1 d .
H52A H 0.9243 0.3513 0.6088 0.032 Uiso 1 1 calc R
H52B H 0.9594 0.3051 0.6185 0.032 Uiso 1 1 calc R
C53 C 0.94229(10) 0.4829(3) 0.57120(13) 0.0276(7) Uani 1 1 d .
H53A H 0.9686 0.4668 0.5959 0.033 Uiso 1 1 calc R
H53B H 0.9348 0.5205 0.5879 0.033 Uiso 1 1 calc R
C54 C 0.93327(10) 0.3133(3) 0.52681(14) 0.0309(8) Uani 1 1 d .
H54A H 0.9550 0.2676 0.5509 0.037 Uiso 1 1 calc R
H54B H 0.9398 0.3681 0.5130 0.037 Uiso 1 1 calc R
C55 C 0.90312(11) 0.2378(3) 0.48653(14) 0.0339(8) Uani 1 1 d .
H55A H 0.9106 0.2051 0.4691 0.041 Uiso 1 1 calc R
H55B H 0.8995 0.1756 0.5011 0.041 Uiso 1 1 calc R
C56 C 0.83993(14) 0.2128(4) 0.41966(19) 0.0573(13) Uani 1 1 d .
H56A H 0.8466 0.1685 0.4037 0.086 Uiso 1 1 calc R
H56B H 0.8167 0.2505 0.3951 0.086 Uiso 1 1 calc R
H56C H 0.8376 0.1635 0.4391 0.086 Uiso 1 1 calc R
C57 C 0.87027(13) 0.3740(4) 0.42144(16) 0.0460(10) Uani 1 1 d .
H57A H 0.8892 0.4301 0.4421 0.069 Uiso 1 1 calc R
H57B H 0.8468 0.4113 0.3980 0.069 Uiso 1 1 calc R
H57C H 0.8760 0.3314 0.4040 0.069 Uiso 1 1 calc R
C58 C 0.82733(10) 0.0467(3) 0.52943(16) 0.0357(9) Uani 1 1 d .
C59 C 0.81983(12) -0.0763(3) 0.53212(18) 0.0434(10) Uani 1 1 d .
H59A H 0.7944 -0.0851 0.5173 0.065 Uiso 1 1 calc R
H59B H 0.8355 -0.0999 0.5661 0.065 Uiso 1 1 calc R
H59C H 0.8248 -0.1225 0.5147 0.065 Uiso 1 1 calc R
C60 C 0.80148(11) 0.0797(4) 0.47603(17) 0.0504(12) Uani 1 1 d .
H60A H 0.8041 0.1597 0.4731 0.076 Uiso 1 1 calc R
H60B H 0.7765 0.0639 0.4619 0.076 Uiso 1 1 calc R
H60C H 0.8073 0.0366 0.4588 0.076 Uiso 1 1 calc R
C61 C 0.81875(13) 0.1147(4) 0.5572(2) 0.0502(12) Uani 1 1 d .
H61A H 0.8234 0.1941 0.5565 0.075 Uiso 1 1 calc R
H61B H 0.8342 0.0889 0.5909 0.075 Uiso 1 1 calc R
H61C H 0.7932 0.1043 0.5418 0.075 Uiso 1 1 calc R
C62 C 0.95575(10) -0.1054(3) 0.61684(14) 0.0324(8) Uani 1 1 d .
C63 C 0.96948(14) -0.1108(4) 0.58888(19) 0.0519(12) Uani 1 1 d .
H63A H 0.9488 -0.1165 0.5541 0.078 Uiso 1 1 calc R
H63B H 0.9851 -0.1764 0.5994 0.078 Uiso 1 1 calc R
H63C H 0.9833 -0.0430 0.5952 0.078 Uiso 1 1 calc R
C64 C 0.93787(12) -0.2182(3) 0.61022(17) 0.0446(10) Uani 1 1 d .
H64A H 0.9295 -0.2181 0.6287 0.067 Uiso 1 1 calc R
H64B H 0.9556 -0.2784 0.6220 0.067 Uiso 1 1 calc R
H64C H 0.9172 -0.2299 0.5758 0.067 Uiso 1 1 calc R
C65 C 0.98800(13) -0.0900(4) 0.67086(16) 0.0520(12) Uani 1 1 d .
H65A H 0.9998 -0.0183 0.6759 0.078 Uiso 1 1 calc R
H65B H 1.0054 -0.1509 0.6821 0.078 Uiso 1 1 calc R
H65C H 0.9794 -0.0910 0.6891 0.078 Uiso 1 1 calc R
C66 C 0.86061(10) 0.7551(3) 0.43192(13) 0.0308(8) Uani 1 1 d .
C67 C 0.86327(12) 0.8503(4) 0.40580(16) 0.0447(11) Uani 1 1 d .
H67A H 0.8396 0.8870 0.3830 0.067 Uiso 1 1 calc R
H67B H 0.8705 0.8196 0.3881 0.067 Uiso 1 1 calc R
H67C H 0.8813 0.9049 0.4297 0.067 Uiso 1 1 calc R
C68 C 0.84919(12) 0.8076(3) 0.45872(16) 0.0416(10) Uani 1 1 d .
H68A H 0.8684 0.8577 0.4841 0.062 Uiso 1 1 calc R
H68B H 0.8451 0.7486 0.4735 0.062 Uiso 1 1 calc R
H68C H 0.8268 0.8503 0.4358 0.062 Uiso 1 1 calc R
C69 C 0.83105(11) 0.6739(4) 0.39323(15) 0.0433(10) Uani 1 1 d .
H69A H 0.8275 0.6154 0.4088 0.065 Uiso 1 1 calc R
H69B H 0.8385 0.6398 0.3762 0.065 Uiso 1 1 calc R
H69C H 0.8083 0.7148 0.3700 0.065 Uiso 1 1 calc R
C70 C 0.99269(10) 0.7172(3) 0.50894(14) 0.0309(8) Uani 1 1 d .
C71 C 0.98253(12) 0.6998(4) 0.45966(17) 0.0484(11) Uani 1 1 d .
H71A H 0.9781 0.6202 0.4513 0.073 Uiso 1 1 calc R
H71B H 1.0025 0.7255 0.4611 0.073 Uiso 1 1 calc R
H71C H 0.9606 0.7426 0.4350 0.073 Uiso 1 1 calc R
C72 C 1.02826(11) 0.6562(4) 0.54749(18) 0.0473(11) Uani 1 1 d .
H72A H 1.0351 0.6671 0.5793 0.071 Uiso 1 1 calc R
H72B H 1.0474 0.6861 0.5480 0.071 Uiso 1 1 calc R
H72C H 1.0252 0.5762 0.5399 0.071 Uiso 1 1 calc R
C73 C 0.99930(12) 0.8434(3) 0.52070(17) 0.0431(10) Uani 1 1 d .
H73A H 0.9768 0.8846 0.4965 0.065 Uiso 1 1 calc R
H73B H 1.0182 0.8694 0.5201 0.065 Uiso 1 1 calc R
H73C H 1.0071 0.8563 0.5530 0.065 Uiso 1 1 calc R
C74 C 0.79130(9) 0.4123(3) 0.42612(12) 0.0274(7) Uani 1 1 d .
H74A H 0.7778 0.4577 0.4322 0.041 Uiso 1 1 calc R
H74B H 0.7819 0.3357 0.4181 0.041 Uiso 1 1 calc R
H74C H 0.7885 0.4443 0.3990 0.041 Uiso 1 1 calc R
C75 C 0.82594(17) 0.4479(4) 0.5592(2) 0.0610(15) Uani 1 1 d .
H75A H 0.8420 0.4415 0.5949 0.073 Uiso 1 1 calc R
H75B H 0.8176 0.3723 0.5448 0.073 Uiso 1 1 calc R
C76 C 0.79425(12) 0.5230(4) 0.53984(17) 0.0464(11) Uani 1 1 d .
H76A H 0.7741 0.5103 0.5048 0.056 Uiso 1 1 calc R
H76B H 0.7852 0.5122 0.5575 0.056 Uiso 1 1 calc R
C77 C 0.81072(13) 0.6365(4) 0.54915(18) 0.0458(11) Uani 1 1 d .
H77A H 0.8242 0.6597 0.5832 0.055 Uiso 1 1 calc R
H77B H 0.7919 0.6931 0.5274 0.055 Uiso 1 1 calc R
C78 C 0.83584(12) 0.6209(3) 0.53856(17) 0.0386(9) Uani 1 1 d .
H78A H 0.8238 0.6443 0.5050 0.046 Uiso 1 1 calc R
H78B H 0.8581 0.6660 0.5611 0.046 Uiso 1 1 calc R

loop_
_atom_site_aniso_label
_atom_site_aniso_U_11
_atom_site_aniso_U_22
_atom_site_aniso_U_33
_atom_site_aniso_U_23
_atom_site_aniso_U_13
_atom_site_aniso_U_12
Yb1 0.02213(8) 0.02276(8) 0.02806(8) 0.00309(5) 0.01701(7) 0.00127(5)
Yb2 0.02241(8) 0.02056(8) 0.03077(8) 0.00050(6) 0.01881(7) 0.00003(5)
O1 0.0284(13) 0.0262(13) 0.0403(15) 0.0088(11) 0.0249(12) 0.0029(10)
O2 0.0306(13) 0.0223(12) 0.0406(15) 0.0070(10) 0.0254(12) 0.0044(10)
O3 0.069(2) 0.0271(14) 0.066(2) 0.0059(13) 0.0577(18) 0.0051(13)
O4 0.0281(13) 0.0206(12) 0.0476(16) 0.0064(11) 0.0269(13) 0.0020(10)
O5 0.0259(12) 0.0242(12) 0.0400(14) 0.0048(10) 0.0241(12) -0.0003(10)
O6 0.0512(16) 0.0235(13) 0.0504(16) 0.0027(11) 0.0424(15) 0.0032(12)
N1 0.0240(14) 0.0211(14) 0.0282(15) 0.0011(11) 0.0180(13) -0.0009(11)
N2 0.0359(18) 0.0374(18) 0.0303(17) -0.0031(13) 0.0217(15) -0.0013(14)
N3 0.0268(15) 0.0207(14) 0.0347(16) -0.0004(12) 0.0227(14) -0.0029(11)
N4 0.0320(17) 0.0392(19) 0.0385(18) -0.0104(14) 0.0237(16) -0.0025(14)
C1 0.0283(18) 0.0210(16) 0.0315(18) -0.0003(13) 0.0213(16) -0.0017(13)
C2 0.0319(19) 0.0232(17) 0.0321(19) 0.0013(14) 0.0230(17) -0.0014(14)
C3 0.038(2) 0.0257(18) 0.0329(19) 0.0025(14) 0.0263(18) -0.0034(15)
C4 0.0328(19) 0.0241(17) 0.041(2) -0.0045(15) 0.0284(18) -0.0074(14)
C5 0.0232(17) 0.0251(17) 0.035(2) -0.0017(15) 0.0167(16) -0.0050(14)
C6 0.0270(18) 0.0208(16) 0.0328(19) 0.0017(14) 0.0186(16) -0.0017(13)
C7 0.0325(19) 0.0248(17) 0.0297(18) 0.0024(14) 0.0231(17) 0.0004(14)
C8 0.0320(19) 0.0233(17) 0.0296(19) 0.0012(14) 0.0210(17) -0.0004(14)
C9 0.038(2) 0.0178(16) 0.0328(19) -0.0014(14) 0.0249(18) -0.0011(14)
C10 0.035(2) 0.0250(18) 0.0281(18) 0.0031(14) 0.0220(17) 0.0036(15)
C11 0.0310(19) 0.0286(19) 0.0287(19) 0.0041(14) 0.0192(17) 0.0011(15)
C12 0.0301(18) 0.0257(17) 0.0244(17) 0.0026(13) 0.0179(16) -0.0011(14)
C13 0.0275(18) 0.0251(18) 0.0314(19) 0.0028(14) 0.0166(16) -0.0047(14)
C14 0.0271(18) 0.0276(18) 0.0282(18) 0.0033(14) 0.0156(16) -0.0016(14)
C15 0.037(2) 0.0269(18) 0.042(2) 0.0047(16) 0.0305(19) 0.0037(15)
C16 0.057(3) 0.042(2) 0.055(3) -0.004(2) 0.042(3) 0.004(2)
C17 0.109(5) 0.059(3) 0.060(3) 0.011(3) 0.065(4) 0.015(3)
C18 0.085(4) 0.066(4) 0.082(4) -0.036(3) 0.061(4) -0.026(3)
C19 0.035(2) 0.033(2) 0.035(2) 0.0131(16) 0.0243(18) 0.0064(16)
C20 0.047(3) 0.050(3) 0.055(3) 0.028(2) 0.033(2) 0.011(2)
C21 0.034(2) 0.046(2) 0.040(2) 0.0080(19) 0.019(2) 0.0030(18)
C22 0.054(3) 0.038(2) 0.061(3) 0.012(2) 0.041(3) 0.017(2)
C23 0.037(2) 0.034(2) 0.048(2) -0.0044(17) 0.033(2) -0.0105(17)
C24 0.059(3) 0.086(4) 0.070(3) -0.033(3) 0.053(3) -0.034(3)
C25 0.061(3) 0.044(3) 0.084(4) -0.006(2) 0.055(3) -0.017(2)
C26 0.039(2) 0.064(3) 0.073(3) -0.001(3) 0.039(3) -0.012(2)
C27 0.036(2) 0.0259(19) 0.049(2) 0.0043(16) 0.031(2) -0.0002(15)
C28 0.045(2) 0.028(2) 0.054(3) 0.0036(18) 0.033(2) -0.0044(18)
C29 0.057(3) 0.032(2) 0.083(3) -0.002(2) 0.057(3) -0.0044(19)
C30 0.033(2) 0.043(2) 0.051(3) 0.010(2) 0.018(2) -0.0081(19)
C31 0.038(2) 0.0269(18) 0.038(2) 0.0002(15) 0.0252(19) 0.0060(16)
C32 0.078(4) 0.053(3) 0.080(4) 0.014(3) 0.063(3) 0.025(3)
C33 0.056(3) 0.044(3) 0.049(3) 0.000(2) 0.020(2) 0.022(2)
C34 0.062(3) 0.027(2) 0.083(4) 0.011(2) 0.048(3) 0.014(2)
C35 0.0219(18) 0.042(2) 0.034(2) -0.0013(16) 0.0147(17) -0.0050(16)
C36 0.139(6) 0.034(2) 0.125(5) 0.007(3) 0.123(5) 0.005(3)
C37 0.070(4) 0.123(6) 0.070(4) -0.030(4) 0.059(3) -0.030(4)
C38 0.110(5) 0.083(4) 0.106(5) 0.052(4) 0.091(5) 0.055(4)
C39 0.095(4) 0.026(2) 0.091(4) 0.003(2) 0.076(4) 0.009(2)
C40 0.0288(18) 0.0220(16) 0.036(2) -0.0015(14) 0.0244(17) -0.0016(14)
C41 0.0296(18) 0.0205(16) 0.0345(19) 0.0019(14) 0.0236(17) 0.0007(14)
C42 0.036(2) 0.0202(16) 0.036(2) 0.0001(14) 0.0264(18) -0.0004(14)
C43 0.0318(18) 0.0226(17) 0.0295(18) 0.0012(13) 0.0222(16) 0.0029(14)
C44 0.0278(18) 0.0286(18) 0.0281(18) 0.0039(14) 0.0194(16) 0.0029(14)
C45 0.0285(18) 0.0193(16) 0.0312(18) 0.0020(13) 0.0207(16) -0.0011(13)
C46 0.0288(18) 0.0181(15) 0.0299(18) 0.0000(13) 0.0218(16) -0.0016(13)
C47 0.0246(17) 0.0223(16) 0.0277(18) 0.0007(13) 0.0170(15) -0.0014(13)
C48 0.0338(19) 0.0234(16) 0.0300(18) -0.0004(14) 0.0238(17) -0.0030(14)
C49 0.0246(17) 0.0209(16) 0.0335(19) -0.0015(14) 0.0201(16) -0.0030(13)
C50 0.0226(17) 0.0206(16) 0.0339(19) 0.0009(14) 0.0168(16) -0.0008(13)
C51 0.0251(17) 0.0211(16) 0.0282(18) 0.0030(13) 0.0165(16) -0.0015(13)
C52 0.0264(17) 0.0236(17) 0.0304(18) 0.0039(14) 0.0189(16) -0.0017(14)
C53 0.0268(18) 0.0218(17) 0.0309(19) 0.0032(14) 0.0172(16) -0.0026(14)
C54 0.0289(19) 0.0295(18) 0.043(2) 0.0049(16) 0.0273(18) 0.0035(15)
C55 0.039(2) 0.0321(19) 0.045(2) -0.0048(16) 0.034(2) -0.0015(16)
C56 0.056(3) 0.060(3) 0.061(3) -0.033(3) 0.040(3) -0.018(2)
C57 0.051(3) 0.054(3) 0.037(2) 0.001(2) 0.030(2) 0.009(2)
C58 0.031(2) 0.0245(18) 0.057(3) 0.0032(17) 0.031(2) -0.0024(15)
C59 0.040(2) 0.027(2) 0.071(3) -0.0013(19) 0.040(2) -0.0068(17)
C60 0.030(2) 0.044(3) 0.058(3) 0.008(2) 0.020(2) -0.0053(18)
C61 0.058(3) 0.031(2) 0.093(4) -0.002(2) 0.063(3) -0.003(2)
C62 0.033(2) 0.0266(18) 0.036(2) -0.0006(15) 0.0217(18) 0.0046(15)
C63 0.060(3) 0.047(3) 0.069(3) 0.002(2) 0.051(3) 0.013(2)
C64 0.052(3) 0.025(2) 0.058(3) 0.0051(18) 0.036(2) 0.0096(18)
C65 0.048(3) 0.037(2) 0.045(3) 0.0034(19) 0.018(2) 0.017(2)
C66 0.0280(19) 0.033(2) 0.032(2) 0.0071(15) 0.0195(17) 0.0020(15)
C67 0.036(2) 0.046(3) 0.045(2) 0.022(2) 0.023(2) 0.0079(19)
C68 0.043(2) 0.036(2) 0.052(3) 0.0167(19) 0.033(2) 0.0161(18)
C69 0.031(2) 0.048(2) 0.036(2) 0.0034(19) 0.0146(19) -0.0026(18)
C70 0.0292(19) 0.0260(18) 0.045(2) 0.0004(15) 0.0271(18) -0.0022(15)
C71 0.045(3) 0.061(3) 0.058(3) -0.004(2) 0.042(2) -0.001(2)
C72 0.032(2) 0.044(2) 0.068(3) 0.012(2) 0.033(2) -0.0011(18)
C73 0.042(2) 0.031(2) 0.064(3) -0.0046(19) 0.037(2) -0.0124(18)
C74 0.0232(17) 0.0259(18) 0.0263(18) -0.0026(14) 0.0130(15) -0.0003(13)
C75 0.109(4) 0.032(2) 0.107(4) 0.005(2) 0.099(4) 0.001(3)
C76 0.049(3) 0.055(3) 0.056(3) -0.012(2) 0.043(2) -0.013(2)
C77 0.056(3) 0.041(2) 0.058(3) 0.005(2) 0.044(3) 0.010(2)
C78 0.051(2) 0.0204(17) 0.060(3) -0.0013(17) 0.043(2) 0.0009(17)

loop_
_atom_type_symbol
_atom_type_description
_atom_type_scat_dispersion_real
_atom_type_scat_dispersion_imag
_atom_type_scat_source
C C 0.0033 0.0016 'International Tables Vol C Tables 4.2.6.8 and 6.1.1.4'
H H 0.0000 0.0000 'International Tables Vol C Tables 4.2.6.8 and 6.1.1.4'
N N 0.0061 0.0033 'International Tables Vol C Tables 4.2.6.8 and 6.1.1.4'
O O 0.0106 0.0060 'International Tables Vol C Tables 4.2.6.8 and 6.1.1.4'
Yb Yb -0.3850 5.5486 'International Tables Vol C Tables 4.2.6.8 and 6.1.1.4'

loop_
_geom_angle_atom_site_label_1
_geom_angle_atom_site_label_2
_geom_angle_atom_site_label_3
_geom_angle
O1 Yb1 O2 154.35(10)
O1 Yb1 O3 85.77(10)
O2 Yb1 O3 83.36(9)
O1 Yb1 C35 100.48(12)
O2 Yb1 C35 103.56(12)
O3 Yb1 C35 95.04(13)
O1 Yb1 N1 79.89(9)
O2 Yb1 N1 80.41(9)
O3 Yb1 N1 104.34(10)
C35 Yb1 N1 160.58(12)
O1 Yb1 N2 96.85(10)
O2 Yb1 N2 91.73(10)
O3 Yb1 N2 173.23(11)
C35 Yb1 N2 90.63(12)
N1 Yb1 N2 70.13(10)
O5 Yb2 O4 154.06(10)
O5 Yb2 O6 86.09(9)
O4 Yb2 O6 84.11(9)
O5 Yb2 C74 102.56(11)
O4 Yb2 C74 101.86(11)
O6 Yb2 C74 92.76(11)
O5 Yb2 N3 79.21(9)
O4 Yb2 N3 81.14(9)
O6 Yb2 N3 108.19(10)
C74 Yb2 N3 159.04(11)
O5 Yb2 N4 97.21(10)
O4 Yb2 N4 91.89(11)
O6 Yb2 N4 175.91(10)
C74 Yb2 N4 88.89(11)
N3 Yb2 N4 70.22(10)
C1 O1 Yb1 137.8(2)
C7 O2 Yb1 135.5(2)
C39 O3 C36 106.9(3)
C39 O3 Yb1 120.6(3)
C36 O3 Yb1 122.6(3)
C41 O4 Yb2 136.6(2)
C46 O5 Yb2 138.5(2)
C78 O6 C75 107.7(3)
C78 O6 Yb2 121.8(2)
C75 O6 Yb2 121.6(2)
C15 N1 C14 111.3(3)
C15 N1 C13 110.6(3)
C14 N1 C13 106.2(3)
C15 N1 Yb1 113.9(2)
C14 N1 Yb1 107.2(2)
C13 N1 Yb1 107.3(2)
C17 N2 C16 111.9(4)
C17 N2 C18 108.0(4)
C16 N2 C18 106.3(4)
C17 N2 Yb1 109.1(3)
C16 N2 Yb1 109.7(2)
C18 N2 Yb1 111.9(3)
C54 N3 C53 110.3(3)
C54 N3 C52 110.9(3)
C53 N3 C52 105.8(3)
C54 N3 Yb2 114.4(2)
C53 N3 Yb2 109.0(2)
C52 N3 Yb2 106.11(19)
C57 N4 C55 111.0(3)
C57 N4 C56 108.6(4)
C55 N4 C56 107.6(3)
C57 N4 Yb2 109.0(2)
C55 N4 Yb2 108.7(2)
C56 N4 Yb2 112.0(2)
O1 C1 C6 118.5(3)
O1 C1 C2 122.7(3)
C6 C1 C2 118.7(3)
C3 C2 C1 117.3(3)
C3 C2 C19 121.5(3)
C1 C2 C19 121.2(3)
C4 C3 C2 124.7(3)
C4 C3 H3 117.6
C2 C3 H3 117.6
C5 C4 C3 116.7(3)
C5 C4 C23 122.3(3)
C3 C4 C23 121.0(3)
C4 C5 C6 121.9(3)
C4 C5 H5 119.0
C6 C5 H5 119.0
C5 C6 C1 120.5(3)
C5 C6 C13 120.3(3)
C1 C6 C13 119.1(3)
O2 C7 C12 118.2(3)
O2 C7 C8 122.5(3)
C12 C7 C8 119.3(3)
C9 C8 C7 117.1(3)
C9 C8 C27 121.4(3)
C7 C8 C27 121.5(3)
C10 C9 C8 124.3(3)
C10 C9 H9 117.9
C8 C9 H9 117.9
C9 C10 C11 116.9(3)
C9 C10 C31 123.1(3)
C11 C10 C31 120.0(3)
C12 C11 C10 121.4(3)
C12 C11 H11 119.3
C10 C11 H11 119.3
C11 C12 C7 120.6(3)
C11 C12 C14 120.5(3)
C7 C12 C14 118.9(3)
C6 C13 N1 115.7(3)
C6 C13 H13A 108.4
N1 C13 H13A 108.4
C6 C13 H13B 108.4
N1 C13 H13B 108.4
H13A C13 H13B 107.4
N1 C14 C12 115.3(3)
N1 C14 H14A 108.4
C12 C14 H14A 108.4
N1 C14 H14B 108.4
C12 C14 H14B 108.4
H14A C14 H14B 107.5
N1 C15 C16 112.2(3)
N1 C15 H15A 109.2
C16 C15 H15A 109.2
N1 C15 H15B 109.2
C16 C15 H15B 109.2
H15A C15 H15B 107.9
N2 C16 C15 111.8(3)
N2 C16 H16A 109.2
C15 C16 H16A 109.3
N2 C16 H16B 109.3
C15 C16 H16B 109.3
H16A C16 H16B 107.9
N2 C17 H17A 109.5
N2 C17 H17B 109.5
H17A C17 H17B 109.5
N2 C17 H17C 109.5
H17A C17 H17C 109.5
H17B C17 H17C 109.5
N2 C18 H18A 109.5
N2 C18 H18B 109.5
H18A C18 H18B 109.5
N2 C18 H18C 109.5
H18A C18 H18C 109.5
H18B C18 H18C 109.5
C20 C19 C22 107.4(4)
C20 C19 C2 112.0(3)
C22 C19 C2 109.5(3)
C20 C19 C21 107.4(3)
C22 C19 C21 109.7(3)
C2 C19 C21 110.7(3)
C19 C20 H20A 109.5
C19 C20 H20B 109.5
H20A C20 H20B 109.5
C19 C20 H20C 109.5
H20A C20 H20C 109.5
H20B C20 H20C 109.5
C19 C21 H21A 109.5
C19 C21 H21B 109.5
H21A C21 H21B 109.5
C19 C21 H21C 109.5
H21A C21 H21C 109.5
H21B C21 H21C 109.5
C19 C22 H22A 109.5
C19 C22 H22B 109.5
H22A C22 H22B 109.5
C19 C22 H22C 109.5
H22A C22 H22C 109.5
H22B C22 H22C 109.5
C24 C23 C25 111.0(4)
C24 C23 C4 109.2(3)
C25 C23 C4 109.8(3)
C24 C23 C26 108.5(4)
C25 C23 C26 106.6(4)
C4 C23 C26 111.8(3)
C23 C24 H24A 109.5
C23 C24 H24B 109.5
H24A C24 H24B 109.5
C23 C24 H24C 109.5
H24A C24 H24C 109.5
H24B C24 H24C 109.5
C23 C25 H25A 109.5
C23 C25 H25B 109.5
H25A C25 H25B 109.5
C23 C25 H25C 109.5
H25A C25 H25C 109.5
H25B C25 H25C 109.5
C23 C26 H26A 109.5
C23 C26 H26B 109.5
H26A C26 H26B 109.5
C23 C26 H26C 109.5
H26A C26 H26C 109.5
H26B C26 H26C 109.5
C8 C27 C30 111.5(3)
C8 C27 C28 112.2(3)
C30 C27 C28 106.8(3)
C8 C27 C29 109.2(3)
C30 C27 C29 109.8(4)
C28 C27 C29 107.2(3)
C27 C28 H28A 109.5
C27 C28 H28B 109.5
H28A C28 H28B 109.5
C27 C28 H28C 109.5
H28A C28 H28C 109.5
H28B C28 H28C 109.5
C27 C29 H29A 109.5
C27 C29 H29B 109.5
H29A C29 H29B 109.5
C27 C29 H29C 109.5
H29A C29 H29C 109.5
H29B C29 H29C 109.5
C27 C30 H30A 109.5
C27 C30 H30B 109.5
H30A C30 H30B 109.5
C27 C30 H30C 109.5
H30A C30 H30C 109.5
H30B C30 H30C 109.5
C32 C31 C33 109.3(4)
C32 C31 C34 107.6(4)
C33 C31 C34 107.8(4)
C32 C31 C10 109.3(3)
C33 C31 C10 110.3(3)
C34 C31 C10 112.5(3)
C31 C32 H32A 109.5
C31 C32 H32B 109.5
H32A C32 H32B 109.5
C31 C32 H32C 109.5
H32A C32 H32C 109.5
H32B C32 H32C 109.5
C31 C33 H33A 109.5
C31 C33 H33B 109.5
H33A C33 H33B 109.5
C31 C33 H33C 109.5
H33A C33 H33C 109.5
H33B C33 H33C 109.5
C31 C34 H34A 109.5
C31 C34 H34B 109.5
H34A C34 H34B 109.5
C31 C34 H34C 109.5
H34A C34 H34C 109.5
H34B C34 H34C 109.5
Yb1 C35 H35A 109.5
Yb1 C35 H35B 109.5
H35A C35 H35B 109.5
Yb1 C35 H35C 109.5
H35A C35 H35C 109.5
H35B C35 H35C 109.5
O3 C36 C37 103.0(4)
O3 C36 H36A 111.2
C37 C36 H36A 111.2
O3 C36 H36B 111.2
C37 C36 H36B 111.2
H36A C36 H36B 109.1
C36 C37 C38 101.1(4)
C36 C37 H37A 111.6
C38 C37 H37A 111.6
C36 C37 H37B 111.6
C38 C37 H37B 111.6
H37A C37 H37B 109.4
C39 C38 C37 104.1(4)
C39 C38 H38A 110.9
C37 C38 H38A 110.9
C39 C38 H38B 110.9
C37 C38 H38B 110.9
H38A C38 H38B 108.9
O3 C39 C38 107.0(4)
O3 C39 H39A 110.3
C38 C39 H39A 110.3
O3 C39 H39B 110.3
C38 C39 H39B 110.3
H39A C39 H39B 108.6
C42 C40 C41 117.0(3)
C42 C40 C58 121.5(3)
C41 C40 C58 121.4(3)
O4 C41 C45 118.2(3)
O4 C41 C40 122.8(3)
C45 C41 C40 119.0(3)
C43 C42 C40 124.4(3)
C43 C42 H42 117.8
C40 C42 H42 117.8
C42 C43 C44 116.8(3)
C42 C43 C62 123.5(3)
C44 C43 C62 119.7(3)
C45 C44 C43 121.5(3)
C45 C44 H44 119.2
C43 C44 H44 119.2
C44 C45 C41 120.9(3)
C44 C45 C52 119.8(3)
C41 C45 C52 119.2(3)
O5 C46 C51 118.8(3)
O5 C46 C47 122.6(3)
C51 C46 C47 118.6(3)
C48 C47 C46 117.4(3)
C48 C47 C66 121.3(3)
C46 C47 C66 121.2(3)
C49 C48 C47 124.8(3)
C49 C48 H48 117.6
C47 C48 H48 117.6
C50 C49 C48 116.4(3)
C50 C49 C70 124.3(3)
C48 C49 C70 119.3(3)
C49 C50 C51 121.9(3)
C49 C50 H50 119.0
C51 C50 H50 119.0
C50 C51 C46 120.8(3)
C50 C51 C53 120.5(3)
C46 C51 C53 118.6(3)
N3 C52 C45 116.2(3)
N3 C52 H52A 108.2
C45 C52 H52A 108.2
N3 C52 H52B 108.2
C45 C52 H52B 108.2
H52A C52 H52B 107.4
N3 C53 C51 115.7(3)
N3 C53 H53A 108.4
C51 C53 H53A 108.4
N3 C53 H53B 108.4
C51 C53 H53B 108.4
H53A C53 H53B 107.4
N3 C54 C55 111.9(3)
N3 C54 H54A 109.2
C55 C54 H54A 109.2
N3 C54 H54B 109.2
C55 C54 H54B 109.2
H54A C54 H54B 107.9
N4 C55 C54 112.6(3)
N4 C55 H55A 109.1
C54 C55 H55A 109.1
N4 C55 H55B 109.1
C54 C55 H55B 109.1
H55A C55 H55B 107.8
N4 C56 H56A 109.5
N4 C56 H56B 109.5
H56A C56 H56B 109.5
N4 C56 H56C 109.5
H56A C56 H56C 109.5
H56B C56 H56C 109.5
N4 C57 H57A 109.5
N4 C57 H57B 109.5
H57A C57 H57B 109.5
N4 C57 H57C 109.5
H57A C57 H57C 109.5
H57B C57 H57C 109.5
C60 C58 C59 107.2(4)
C60 C58 C40 111.6(3)
C59 C58 C40 112.3(3)
C60 C58 C61 110.0(4)
C59 C58 C61 106.9(3)
C40 C58 C61 108.7(3)
C58 C59 H59A 109.5
C58 C59 H59B 109.5
H59A C59 H59B 109.5
C58 C59 H59C 109.5
H59A C59 H59C 109.5
H59B C59 H59C 109.5
C58 C60 H60A 109.5
C58 C60 H60B 109.5
H60A C60 H60B 109.5
C58 C60 H60C 109.5
H60A C60 H60C 109.5
H60B C60 H60C 109.5
C58 C61 H61A 109.5
C58 C61 H61B 109.5
H61A C61 H61B 109.5
C58 C61 H61C 109.5
H61A C61 H61C 109.5
H61B C61 H61C 109.5
C63 C62 C65 109.3(4)
C63 C62 C43 108.9(3)
C65 C62 C43 110.8(3)
C63 C62 C64 107.5(3)
C65 C62 C64 108.1(4)
C43 C62 C64 112.2(3)
C62 C63 H63A 109.5
C62 C63 H63B 109.5
H63A C63 H63B 109.5
C62 C63 H63C 109.5
H63A C63 H63C 109.5
H63B C63 H63C 109.5
C62 C64 H64A 109.5
C62 C64 H64B 109.5
H64A C64 H64B 109.5
C62 C64 H64C 109.5
H64A C64 H64C 109.5
H64B C64 H64C 109.5
C62 C65 H65A 109.5
C62 C65 H65B 109.5
H65A C65 H65B 109.5
C62 C65 H65C 109.5
H65A C65 H65C 109.5
H65B C65 H65C 109.5
C68 C66 C69 109.5(3)
C68 C66 C67 107.1(3)
C69 C66 C67 107.9(3)
C68 C66 C47 110.0(3)
C69 C66 C47 110.7(3)
C67 C66 C47 111.7(3)
C66 C67 H67A 109.5
C66 C67 H67B 109.5
H67A C67 H67B 109.5
C66 C67 H67C 109.5
H67A C67 H67C 109.5
H67B C67 H67C 109.5
C66 C68 H68A 109.5
C66 C68 H68B 109.5
H68A C68 H68B 109.5
C66 C68 H68C 109.5
H68A C68 H68C 109.5
H68B C68 H68C 109.5
C66 C69 H69A 109.5
C66 C69 H69B 109.5
H69A C69 H69B 109.5
C66 C69 H69C 109.5
H69A C69 H69C 109.5
H69B C69 H69C 109.5
C71 C70 C72 108.8(3)
C71 C70 C49 109.8(3)
C72 C70 C49 112.4(3)
C71 C70 C73 107.9(3)
C72 C70 C73 107.8(3)
C49 C70 C73 110.0(3)
C70 C71 H71A 109.5
C70 C71 H71B 109.5
H71A C71 H71B 109.5
C70 C71 H71C 109.5
H71A C71 H71C 109.5
H71B C71 H71C 109.5
C70 C72 H72A 109.5
C70 C72 H72B 109.5
H72A C72 H72B 109.5
C70 C72 H72C 109.5
H72A C72 H72C 109.5
H72B C72 H72C 109.5
C70 C73 H73A 109.5
C70 C73 H73B 109.5
H73A C73 H73B 109.5
C70 C73 H73C 109.5
H73A C73 H73C 109.5
H73B C73 H73C 109.5
Yb2 C74 H74A 109.5
Yb2 C74 H74B 109.5
H74A C74 H74B 109.5
Yb2 C74 H74C 109.5
H74A C74 H74C 109.5
H74B C74 H74C 109.5
O6 C75 C76 104.4(3)
O6 C75 H75A 110.9
C76 C75 H75A 110.9
O6 C75 H75B 110.9
C76 C75 H75B 110.9
H75A C75 H75B 108.9
C77 C76 C75 101.7(4)
C77 C76 H76A 111.4
C75 C76 H76A 111.4
C77 C76 H76B 111.4
C75 C76 H76B 111.4
H76A C76 H76B 109.3
C76 C77 C78 103.3(3)
C76 C77 H77A 111.1
C78 C77 H77A 111.1
C76 C77 H77B 111.1
C78 C77 H77B 111.1
H77A C77 H77B 109.1
O6 C78 C77 106.6(3)
O6 C78 H78A 110.4
C77 C78 H78A 110.4
O6 C78 H78B 110.4
C77 C78 H78B 110.4
H78A C78 H78B 108.6

loop_
_geom_bond_atom_site_label_1
_geom_bond_atom_site_label_2
_geom_bond_distance
Yb1 O1 2.119(2)
Yb1 O2 2.131(2)
Yb1 O3 2.325(3)
Yb1 C35 2.440(4)
Yb1 N1 2.518(3)
Yb1 N2 2.536(3)
Yb2 O5 2.124(2)
Yb2 O4 2.130(2)
Yb2 O6 2.330(2)
Yb2 C74 2.442(3)
Yb2 N3 2.513(3)
Yb2 N4 2.546(3)
O1 C1 1.333(4)
O2 C7 1.341(4)
O3 C39 1.448(5)
O3 C36 1.458(5)
O4 C41 1.338(4)
O5 C46 1.333(4)
O6 C78 1.455(4)
O6 C75 1.457(5)
N1 C15 1.476(4)
N1 C14 1.491(4)
N1 C13 1.503(4)
N2 C17 1.453(6)
N2 C16 1.474(5)
N2 C18 1.485(6)
N3 C54 1.480(4)
N3 C53 1.499(4)
N3 C52 1.501(4)
N4 C57 1.467(5)
N4 C55 1.475(5)
N4 C56 1.486(5)
C1 C6 1.414(5)
C1 C2 1.422(5)
C2 C3 1.392(5)
C2 C19 1.540(5)
C3 C4 1.389(5)
C3 H3 0.9500
C4 C5 1.384(5)
C4 C23 1.541(5)
C5 C6 1.388(5)
C5 H5 0.9500
C6 C13 1.495(5)
C7 C12 1.410(5)
C7 C8 1.419(5)
C8 C9 1.404(5)
C8 C27 1.533(5)
C9 C10 1.393(5)
C9 H9 0.9500
C10 C11 1.394(5)
C10 C31 1.535(5)
C11 C12 1.394(5)
C11 H11 0.9500
C12 C14 1.507(5)
C13 H13A 0.9900
C13 H13B 0.9900
C14 H14A 0.9900
C14 H14B 0.9900
C15 C16 1.524(6)
C15 H15A 0.9900
C15 H15B 0.9900
C16 H16A 0.9900
C16 H16B 0.9900
C17 H17A 0.9800
C17 H17B 0.9800
C17 H17C 0.9800
C18 H18A 0.9800
C18 H18B 0.9800
C18 H18C 0.9800
C19 C20 1.527(5)
C19 C22 1.530(6)
C19 C21 1.548(6)
C20 H20A 0.9800
C20 H20B 0.9800
C20 H20C 0.9800
C21 H21A 0.9800
C21 H21B 0.9800
C21 H21C 0.9800
C22 H22A 0.9800
C22 H22B 0.9800
C22 H22C 0.9800
C23 C24 1.510(6)
C23 C25 1.534(6)
C23 C26 1.545(6)
C24 H24A 0.9800
C24 H24B 0.9800
C24 H24C 0.9800
C25 H25A 0.9800
C25 H25B 0.9800
C25 H25C 0.9800
C26 H26A 0.9800
C26 H26B 0.9800
C26 H26C 0.9800
C27 C30 1.536(6)
C27 C28 1.537(5)
C27 C29 1.544(6)
C28 H28A 0.9800
C28 H28B 0.9800
C28 H28C 0.9800
C29 H29A 0.9800
C29 H29B 0.9800
C29 H29C 0.9800
C30 H30A 0.9800
C30 H30B 0.9800
C30 H30C 0.9800
C31 C32 1.519(6)
C31 C33 1.521(6)
C31 C34 1.533(6)
C32 H32A 0.9800
C32 H32B 0.9800
C32 H32C 0.9800
C33 H33A 0.9800
C33 H33B 0.9800
C33 H33C 0.9800
C34 H34A 0.9800
C34 H34B 0.9800
C34 H34C 0.9800
C35 H35A 0.9800
C35 H35B 0.9800
C35 H35C 0.9800
C36 C37 1.497(8)
C36 H36A 0.9900
C36 H36B 0.9900
C37 C38 1.519(9)
C37 H37A 0.9900
C37 H37B 0.9900
C38 C39 1.489(7)
C38 H38A 0.9900
C38 H38B 0.9900
C39 H39A 0.9900
C39 H39B 0.9900
C40 C42 1.407(5)
C40 C41 1.419(5)
C40 C58 1.543(5)
C41 C45 1.407(5)
C42 C43 1.385(5)
C42 H42 0.9500
C43 C44 1.394(5)
C43 C62 1.534(5)
C44 C45 1.384(5)
C44 H44 0.9500
C45 C52 1.507(5)
C46 C51 1.413(5)
C46 C47 1.423(5)
C47 C48 1.398(5)
C47 C66 1.539(5)
C48 C49 1.391(5)
C48 H48 0.9500
C49 C50 1.390(5)
C49 C70 1.530(5)
C50 C51 1.391(5)
C50 H50 0.9500
C51 C53 1.508(5)
C52 H52A 0.9900
C52 H52B 0.9900
C53 H53A 0.9900
C53 H53B 0.9900
C54 C55 1.522(5)
C54 H54A 0.9900
C54 H54B 0.9900
C55 H55A 0.9900
C55 H55B 0.9900
C56 H56A 0.9800
C56 H56B 0.9800
C56 H56C 0.9800
C57 H57A 0.9800
C57 H57B 0.9800
C57 H57C 0.9800
C58 C60 1.525(6)
C58 C59 1.533(5)
C58 C61 1.544(6)
C59 H59A 0.9800
C59 H59B 0.9800
C59 H59C 0.9800
C60 H60A 0.9800
C60 H60B 0.9800
C60 H60C 0.9800
C61 H61A 0.9800
C61 H61B 0.9800
C61 H61C 0.9800
C62 C63 1.529(6)
C62 C65 1.530(6)
C62 C64 1.536(6)
C63 H63A 0.9800
C63 H63B 0.9800
C63 H63C 0.9800
C64 H64A 0.9800
C64 H64B 0.9800
C64 H64C 0.9800
C65 H65A 0.9800
C65 H65B 0.9800
C65 H65C 0.9800
C66 C68 1.528(5)
C66 C69 1.535(5)
C66 C67 1.537(5)
C67 H67A 0.9800
C67 H67B 0.9800
C67 H67C 0.9800
C68 H68A 0.9800
C68 H68B 0.9800
C68 H68C 0.9800
C69 H69A 0.9800
C69 H69B 0.9800
C69 H69C 0.9800
C70 C71 1.527(6)
C70 C72 1.527(6)
C70 C73 1.545(5)
C71 H71A 0.9800
C71 H71B 0.9800
C71 H71C 0.9800
C72 H72A 0.9800
C72 H72B 0.9800
C72 H72C 0.9800
C73 H73A 0.9800
C73 H73B 0.9800
C73 H73C 0.9800
C74 H74A 0.9800
C74 H74B 0.9800
C74 H74C 0.9800
C75 C76 1.502(7)
C75 H75A 0.9900
C75 H75B 0.9900
C76 C77 1.499(6)
C76 H76A 0.9900
C76 H76B 0.9900
C77 C78 1.504(6)
C77 H77A 0.9900
C77 H77B 0.9900
C78 H78A 0.9900
C78 H78B 0.9900
